data_4130723
loop_
_publ_author_name
'Obligacion, Jennifer V.'
'Semproni, Scott P.'
'Pappas, Iraklis'
'Chirik, Paul J.'

_publ_section_title
;
 Cobalt-Catalyzed C(sp(2))-H Borylation: Mechanistic Insights Inspire
 Catalyst Design.
;
_journal_issue 33
_journal_name_full 'Journal of the American Chemical Society'
_journal_page_first 10645
_journal_page_last 10653
_journal_paper_doi 10.1021/jacs.6b06144
_journal_volume 138
_journal_year 2016
_chemical_formula_sum 'C29 H56 B Co N2 O2 P2'
_chemical_formula_weight 596.44
_space_group_IT_number 14
_space_group_name_Hall '-P 2yn'
_space_group_name_H-M_alt 'P 1 21/n 1'
_symmetry_cell_setting monoclinic
_symmetry_space_group_name_H-M 'P 1 21/n 1'
_atom_sites_solution_hydrogens geom
_atom_sites_solution_primary direct
_atom_sites_solution_secondary difmap
_audit_creation_method SHELXL-97
_cell_angle_alpha 90.00
_cell_angle_beta 93.152(4)
_cell_angle_gamma 90.00
_cell_formula_units_Z 4
_cell_length_a 10.759(2)
_cell_length_b 15.982(3)
_cell_length_c 19.173(4)
_cell_measurement_reflns_used 9854
_cell_measurement_temperature 100(2)
_cell_measurement_theta_max 29.51
_cell_measurement_theta_min 5.48
_cell_volume 3291.8(11)
_computing_cell_refinement 'Bruker SAINT'
_computing_data_collection 'Bruker APEX2'
_computing_data_reduction 'Bruker SAINT'
_computing_molecular_graphics 'ORTEP 3 (Farraguia, 1997)'
_computing_structure_refinement 'SHELXL-97 (Sheldrick, 2008)'
_computing_structure_solution 'SIR 92 (Giacavazzo, 1993)'
_diffrn_ambient_temperature 100(2)
_diffrn_measured_fraction_theta_full 0.984
_diffrn_measured_fraction_theta_max 0.984
_diffrn_measurement_device_type 'Bruker APEX2 CCD'
_diffrn_measurement_method 'phi and omega scans'
_diffrn_radiation_monochromator graphite
_diffrn_radiation_source 'fine-focus sealed tube'
_diffrn_radiation_type MoK\a
_diffrn_radiation_wavelength 0.71073
_diffrn_reflns_av_R_equivalents 0.0390
_diffrn_reflns_av_sigmaI/netI 0.0321
_diffrn_reflns_limit_h_max 14
_diffrn_reflns_limit_h_min -14
_diffrn_reflns_limit_k_max 22
_diffrn_reflns_limit_k_min -21
_diffrn_reflns_limit_l_max 26
_diffrn_reflns_limit_l_min -26
_diffrn_reflns_number 41410
_diffrn_reflns_theta_full 29.60
_diffrn_reflns_theta_max 29.60
_diffrn_reflns_theta_min 4.43
_exptl_absorpt_coefficient_mu 0.645
_exptl_absorpt_correction_T_max 0.9324
_exptl_absorpt_correction_T_min 0.8251
_exptl_absorpt_correction_type multi-scan
_exptl_absorpt_process_details 'SADABS V2008/1 (Bruker AXS)'
_exptl_crystal_colour orange
_exptl_crystal_density_diffrn 1.203
_exptl_crystal_density_method 'not measured'
_exptl_crystal_description Plate
_exptl_crystal_F_000 1288
_exptl_crystal_size_max 0.31
_exptl_crystal_size_mid 0.27
_exptl_crystal_size_min 0.11
_refine_diff_density_max 2.421
_refine_diff_density_min -0.637
_refine_diff_density_rms 0.121
_refine_ls_extinction_method none
_refine_ls_goodness_of_fit_ref 1.152
_refine_ls_hydrogen_treatment mixed
_refine_ls_matrix_type full
_refine_ls_number_parameters 362
_refine_ls_number_reflns 9088
_refine_ls_number_restraints 0
_refine_ls_restrained_S_all 1.152
_refine_ls_R_factor_all 0.0918
_refine_ls_R_factor_gt 0.0822
_refine_ls_shift/su_max 0.000
_refine_ls_shift/su_mean 0.000
_refine_ls_structure_factor_coef Fsqd
_refine_ls_weighting_details 'calc w=1/[\s^2^(Fo^2^)+(0.0653P)^2^+14.7676P] where P=(Fo^2^+2Fc^2^)/3'
_refine_ls_weighting_scheme calc
_refine_ls_wR_factor_gt 0.2050
_refine_ls_wR_factor_ref 0.2107
_reflns_number_gt 7980
_reflns_number_total 9088
_reflns_threshold_expression >2\s(I)
_cod_data_source_file ja6b06144_si_002.cif
_cod_data_source_block jvo4
_cod_depositor_comments
;
The following automatic conversions were performed:

data item '_symmetry_cell_setting' value 'Monoclinic' was changed to
'monoclinic' in accordance with the
/home/saulius/struct/COD-crude-data/automatic-downloads/DataCite-retrospective/ACS/depositions/lib/dictionaries/cif_core.dic
dictionary named 'cif_core.dic' version 2.4.2 last updated on
2011-04-26.

Automatic conversion script
Id: cif_fix_values 6909 2019-04-08 15:41:33Z antanas 
;
_cod_original_cell_volume 3292.0(12)
_cod_original_sg_symbol_H-M P2(1)/n
_cod_database_code 4130723

loop_
_symmetry_equiv_pos_as_xyz
'x, y, z'
'-x+1/2, y+1/2, -z+1/2'
'-x, -y, -z'
'x-1/2, -y-1/2, z-1/2'

loop_
_atom_site_label
_atom_site_type_symbol
_atom_site_fract_x
_atom_site_fract_y
_atom_site_fract_z
_atom_site_U_iso_or_equiv
_atom_site_adp_type
_atom_site_occupancy
_atom_site_symmetry_multiplicity
_atom_site_calc_flag
_atom_site_refinement_flags
_atom_site_disorder_assembly
_atom_site_disorder_group
Co1 Co 0.86327(4) 0.26089(3) 0.12484(2) 0.01717(13) Uani 1 1 d . A .
P2 P 0.83472(8) 0.20215(5) 0.02566(5) 0.01761(19) Uani 1 1 d . A .
P1 P 0.84218(9) 0.30802(9) 0.22728(5) 0.0321(3) Uani 1 1 d . . .
O1 O 1.0833(3) 0.2064(2) 0.21233(15) 0.0325(6) Uani 1 1 d . A .
O2 O 1.1050(3) 0.1780(2) 0.09770(15) 0.0296(6) Uani 1 1 d . A .
N2 N 0.3607(3) 0.4391(2) 0.05046(18) 0.0261(7) Uani 1 1 d . . .
C21 C 0.1566(4) 0.4837(3) 0.0666(3) 0.0375(10) Uani 1 1 d . . .
H21A H 0.1104 0.4329 0.0795 0.045 Uiso 1 1 calc R . .
H21B H 0.1097 0.5338 0.0804 0.045 Uiso 1 1 calc R . .
N1 N 0.7053(3) 0.3251(2) 0.09823(16) 0.0229(6) Uani 1 1 d . . .
C5 C 0.5349(3) 0.3566(2) 0.01574(19) 0.0211(7) Uani 1 1 d . . .
H5 H 0.4985 0.3505 -0.0303 0.025 Uiso 1 1 calc R A .
C4 C 0.4732(3) 0.4036(2) 0.0659(2) 0.0223(7) Uani 1 1 d . A .
C8 C 0.9644(6) 0.3500(5) 0.2866(3) 0.0595(17) Uani 1 1 d . A .
H8 H 1.0171 0.3014 0.3027 0.071 Uiso 1 1 calc R . .
C28 C 1.2819(5) 0.1666(4) 0.2666(3) 0.0455(12) Uani 1 1 d . . .
H28A H 1.3118 0.2240 0.2611 0.068 Uiso 1 1 calc R . .
H28B H 1.3518 0.1275 0.2643 0.068 Uiso 1 1 calc R . .
H28C H 1.2447 0.1610 0.3119 0.068 Uiso 1 1 calc R . .
C15 C 1.0225(4) 0.2743(3) -0.0491(2) 0.0347(10) Uani 1 1 d . . .
H15A H 1.0942 0.2656 -0.0776 0.052 Uiso 1 1 calc R . .
H15B H 1.0511 0.2965 -0.0033 0.052 Uiso 1 1 calc R . .
H15C H 0.9650 0.3142 -0.0725 0.052 Uiso 1 1 calc R . .
C11 C 0.7610(7) 0.2313(5) 0.2874(3) 0.0653(19) Uani 1 1 d . A .
H11 H 0.7500 0.2621 0.3320 0.078 Uiso 1 1 calc R . .
C3 C 0.5354(4) 0.4113(3) 0.1317(2) 0.0316(9) Uani 1 1 d . . .
H3 H 0.4992 0.4434 0.1671 0.038 Uiso 1 1 calc R A .
C14 C 0.9559(3) 0.1911(2) -0.03947(19) 0.0223(7) Uani 1 1 d . . .
H14 H 1.0195 0.1511 -0.0191 0.027 Uiso 1 1 calc R . .
C2 C 0.6489(4) 0.3726(3) 0.1457(2) 0.0353(10) Uani 1 1 d . A .
C20 C 0.2888(4) 0.4837(3) 0.1011(2) 0.0321(9) Uani 1 1 d . . .
H20A H 0.3201 0.5415 0.1084 0.038 Uiso 1 1 calc R . .
H20B H 0.2915 0.4541 0.1465 0.038 Uiso 1 1 calc R . .
C7 C 0.7180(3) 0.2719(2) -0.01962(18) 0.0225(7) Uani 1 1 d . . .
H7A H 0.7604 0.3117 -0.0500 0.027 Uiso 1 1 calc R A .
H7B H 0.6590 0.2381 -0.0494 0.027 Uiso 1 1 calc R . .
C18 C 0.8404(4) 0.0328(3) 0.0585(3) 0.0348(9) Uani 1 1 d . A .
H18A H 0.8503 0.0467 0.1083 0.052 Uiso 1 1 calc R . .
H18B H 0.9222 0.0320 0.0384 0.052 Uiso 1 1 calc R . .
H18C H 0.8014 -0.0224 0.0529 0.052 Uiso 1 1 calc R . .
C6 C 0.6480(3) 0.3195(2) 0.03376(18) 0.0192(6) Uani 1 1 d . A .
C17 C 0.7578(4) 0.0987(2) 0.0208(2) 0.0261(7) Uani 1 1 d . . .
H17 H 0.7467 0.0824 -0.0295 0.031 Uiso 1 1 calc R A .
C19 C 0.6292(4) 0.1007(3) 0.0513(3) 0.0377(10) Uani 1 1 d . A .
H19A H 0.5924 0.0446 0.0488 0.057 Uiso 1 1 calc R . .
H19B H 0.5753 0.1399 0.0245 0.057 Uiso 1 1 calc R . .
H19C H 0.6376 0.1189 0.1002 0.057 Uiso 1 1 calc R . .
C16 C 0.9089(4) 0.1547(3) -0.1104(2) 0.0334(9) Uani 1 1 d . . .
H16A H 0.8396 0.1887 -0.1298 0.050 Uiso 1 1 calc R . .
H16B H 0.8806 0.0971 -0.1040 0.050 Uiso 1 1 calc R . .
H16C H 0.9767 0.1553 -0.1426 0.050 Uiso 1 1 calc R . .
C23 C 0.2935(4) 0.4312(3) -0.0175(2) 0.0274(8) Uani 1 1 d . . .
H23A H 0.2709 0.3722 -0.0275 0.033 Uiso 1 1 calc R . .
H23B H 0.3442 0.4524 -0.0553 0.033 Uiso 1 1 calc R . .
C26 C 1.2841(5) 0.0856(3) 0.1008(3) 0.0444(12) Uani 1 1 d . . .
H26A H 1.2260 0.0384 0.0988 0.067 Uiso 1 1 calc R . .
H26B H 1.3592 0.0703 0.1292 0.067 Uiso 1 1 calc R . .
H26C H 1.3068 0.0998 0.0534 0.067 Uiso 1 1 calc R . .
C25 C 1.3049(5) 0.2378(4) 0.1257(4) 0.0508(13) Uani 1 1 d . . .
H25A H 1.3104 0.2513 0.0761 0.076 Uiso 1 1 calc R . .
H25B H 1.3884 0.2266 0.1466 0.076 Uiso 1 1 calc R . .
H25C H 1.2681 0.2851 0.1497 0.076 Uiso 1 1 calc R . .
C22 C 0.1774(4) 0.4849(3) -0.0104(3) 0.0362(10) Uani 1 1 d . . .
H22A H 0.1914 0.5427 -0.0269 0.043 Uiso 1 1 calc R . .
H22B H 0.1052 0.4608 -0.0376 0.043 Uiso 1 1 calc R . .
C24 C 1.2231(3) 0.1602(2) 0.1331(2) 0.0262(7) Uani 1 1 d . . .
C29 C 1.1333(5) 0.0592(3) 0.2203(3) 0.0456(12) Uani 1 1 d . . .
H29A H 1.0891 0.0583 0.2636 0.068 Uiso 1 1 calc R . .
H29B H 1.2019 0.0188 0.2237 0.068 Uiso 1 1 calc R . .
H29C H 1.0757 0.0443 0.1809 0.068 Uiso 1 1 calc R . .
C27 C 1.1853(4) 0.1469(3) 0.2088(2) 0.0329(9) Uani 1 1 d . . .
B1 B 1.0255(4) 0.2137(3) 0.1452(2) 0.0231(8) Uani 1 1 d . . .
C12 C 0.8327(7) 0.1612(6) 0.3051(4) 0.083(3) Uani 1 1 d . . .
H12A H 0.8035 0.1363 0.3480 0.124 Uiso 1 1 calc R A .
H12B H 0.9201 0.1777 0.3127 0.124 Uiso 1 1 calc R . .
H12C H 0.8249 0.1202 0.2672 0.124 Uiso 1 1 calc R . .
C13 C 0.6290(7) 0.2092(6) 0.2578(4) 0.075(2) Uani 1 1 d . . .
H13A H 0.6347 0.1755 0.2153 0.112 Uiso 1 1 calc R A .
H13B H 0.5829 0.2608 0.2465 0.112 Uiso 1 1 calc R . .
H13C H 0.5855 0.1773 0.2926 0.112 Uiso 1 1 calc R . .
C10 C 0.9165(8) 0.3907(7) 0.3527(5) 0.101(4) Uani 1 1 d . . .
H10A H 0.9873 0.4099 0.3828 0.152 Uiso 1 1 calc R A .
H10B H 0.8685 0.3496 0.3780 0.152 Uiso 1 1 calc R . .
H10C H 0.8632 0.4384 0.3395 0.152 Uiso 1 1 calc R . .
C9 C 1.0504(6) 0.4106(4) 0.2498(4) 0.0581(15) Uani 1 1 d . . .
H9A H 1.0034 0.4606 0.2350 0.087 Uiso 1 1 calc R A .
H9B H 1.0825 0.3830 0.2088 0.087 Uiso 1 1 calc R . .
H9C H 1.1200 0.4266 0.2821 0.087 Uiso 1 1 calc R . .
C1B C 0.6809(15) 0.3527(10) 0.2264(6) 0.029(4) Uani 0.35(2) 1 d P A 1
H1C1 H 0.6216 0.3117 0.2444 0.034 Uiso 0.35(2) 1 calc PR A 1
H1C2 H 0.6790 0.4043 0.2550 0.034 Uiso 0.35(2) 1 calc PR A 1
C1A C 0.7295(7) 0.3890(6) 0.2122(4) 0.028(2) Uani 0.65(2) 1 d P A 2
H1C3 H 0.6759 0.3923 0.2524 0.034 Uiso 0.65(2) 1 calc PR A 2
H1C4 H 0.7726 0.4433 0.2081 0.034 Uiso 0.65(2) 1 calc PR A 2
H1 H 0.799(5) 0.196(3) 0.146(3) 0.034 Uiso 1 1 d . . .
H2 H 0.945(5) 0.315(3) 0.114(3) 0.034 Uiso 1 1 d . . .

loop_
_atom_site_aniso_label
_atom_site_aniso_U_11
_atom_site_aniso_U_22
_atom_site_aniso_U_33
_atom_site_aniso_U_23
_atom_site_aniso_U_13
_atom_site_aniso_U_12
Co1 0.0172(2) 0.0185(2) 0.0159(2) 0.00056(17) 0.00256(15) -0.00045(17)
P2 0.0183(4) 0.0162(4) 0.0186(4) -0.0013(3) 0.0031(3) 0.0004(3)
P1 0.0194(4) 0.0618(8) 0.0152(4) -0.0064(4) 0.0028(3) 0.0053(5)
O1 0.0292(14) 0.0397(16) 0.0281(14) -0.0067(12) -0.0042(11) 0.0113(12)
O2 0.0205(12) 0.0423(16) 0.0255(13) -0.0041(12) -0.0022(10) 0.0094(12)
N2 0.0216(15) 0.0265(16) 0.0305(17) 0.0010(13) 0.0035(12) 0.0068(12)
C21 0.0222(19) 0.030(2) 0.061(3) 0.004(2) 0.0099(19) 0.0040(16)
N1 0.0242(15) 0.0224(14) 0.0217(14) -0.0063(12) -0.0011(11) 0.0061(12)
C5 0.0204(16) 0.0212(15) 0.0217(16) 0.0019(13) 0.0009(12) 0.0007(13)
C4 0.0222(16) 0.0178(15) 0.0273(17) -0.0002(13) 0.0053(13) 0.0012(13)
C8 0.042(3) 0.086(5) 0.050(3) -0.031(3) -0.002(2) 0.002(3)
C28 0.039(3) 0.056(3) 0.041(3) 0.000(2) -0.013(2) 0.003(2)
C15 0.035(2) 0.038(2) 0.033(2) -0.0048(17) 0.0180(17) -0.0121(18)
C11 0.062(4) 0.103(6) 0.032(3) -0.007(3) 0.013(3) -0.018(4)
C3 0.035(2) 0.031(2) 0.029(2) -0.0097(16) 0.0012(16) 0.0132(17)
C14 0.0230(16) 0.0226(16) 0.0220(16) -0.0029(13) 0.0067(13) 0.0045(13)
C2 0.039(2) 0.038(2) 0.029(2) -0.0168(17) -0.0079(17) 0.0199(18)
C20 0.0277(19) 0.0259(19) 0.043(2) -0.0011(17) 0.0096(17) 0.0103(15)
C7 0.0240(16) 0.0254(17) 0.0179(15) -0.0023(13) -0.0002(12) 0.0065(14)
C18 0.039(2) 0.0188(17) 0.047(3) 0.0025(17) 0.0033(19) -0.0006(16)
C6 0.0191(15) 0.0166(14) 0.0219(16) 0.0001(12) 0.0023(12) -0.0002(12)
C17 0.0257(18) 0.0204(16) 0.0319(19) -0.0053(14) -0.0006(15) -0.0047(14)
C19 0.0251(19) 0.035(2) 0.053(3) -0.001(2) 0.0040(18) -0.0113(17)
C16 0.040(2) 0.037(2) 0.0238(19) -0.0077(16) 0.0057(16) 0.0021(18)
C23 0.0203(17) 0.0250(17) 0.036(2) 0.0057(15) -0.0019(15) 0.0000(14)
C26 0.033(2) 0.044(3) 0.056(3) -0.012(2) -0.002(2) 0.010(2)
C25 0.034(2) 0.043(3) 0.075(4) 0.014(3) 0.000(2) -0.005(2)
C22 0.0217(18) 0.029(2) 0.058(3) 0.0134(19) -0.0011(18) 0.0012(15)
C24 0.0196(16) 0.0252(18) 0.033(2) 0.0002(15) -0.0015(14) 0.0016(13)
C29 0.038(3) 0.038(2) 0.060(3) 0.016(2) -0.006(2) -0.001(2)
C27 0.0278(19) 0.033(2) 0.037(2) 0.0001(17) -0.0056(16) 0.0027(16)
B1 0.0211(18) 0.0238(18) 0.0247(19) -0.0003(15) 0.0020(15) 0.0009(15)
C12 0.069(4) 0.132(7) 0.046(3) 0.053(4) -0.007(3) -0.036(5)
C13 0.059(4) 0.117(7) 0.050(3) -0.011(4) 0.021(3) -0.032(4)
C10 0.070(5) 0.149(9) 0.082(5) -0.078(6) -0.015(4) 0.016(5)
C9 0.057(3) 0.054(3) 0.063(4) -0.013(3) 0.003(3) -0.020(3)
C1B 0.028(7) 0.036(8) 0.022(5) -0.005(5) 0.008(4) 0.009(6)
C1A 0.020(3) 0.040(4) 0.024(3) -0.020(3) 0.000(2) 0.004(3)

loop_
_atom_type_symbol
_atom_type_description
_atom_type_scat_dispersion_real
_atom_type_scat_dispersion_imag
_atom_type_scat_source
C C 0.0033 0.0016 'International Tables Vol C Tables 4.2.6.8 and 6.1.1.4'
H H 0.0000 0.0000 'International Tables Vol C Tables 4.2.6.8 and 6.1.1.4'
C C 0.0033 0.0016 'International Tables Vol C Tables 4.2.6.8 and 6.1.1.4'
N N 0.0061 0.0033 'International Tables Vol C Tables 4.2.6.8 and 6.1.1.4'
P P 0.1023 0.0942 'International Tables Vol C Tables 4.2.6.8 and 6.1.1.4'
Co Co 0.3494 0.9721 'International Tables Vol C Tables 4.2.6.8 and 6.1.1.4'
B B 0.0013 0.0007 'International Tables Vol C Tables 4.2.6.8 and 6.1.1.4'
O O 0.0106 0.0060 'International Tables Vol C Tables 4.2.6.8 and 6.1.1.4'

loop_
_geom_angle_atom_site_label_1
_geom_angle_atom_site_label_2
_geom_angle_atom_site_label_3
_geom_angle
B1 Co1 N1 171.80(16)
B1 Co1 P1 95.33(13)
N1 Co1 P1 85.55(9)
B1 Co1 P2 95.37(13)
N1 Co1 P2 85.45(9)
P1 Co1 P2 164.54(5)
C17 P2 C7 102.93(18)
C17 P2 C14 102.07(17)
C7 P2 C14 102.94(17)
C17 P2 Co1 118.80(14)
C7 P2 Co1 102.32(12)
C14 P2 Co1 124.68(13)
C1A P1 C8 107.2(3)
C1A P1 C1B 26.3(5)
C8 P1 C1B 120.1(5)
C1A P1 C11 103.4(4)
C8 P1 C11 101.3(3)
C1B P1 C11 78.3(6)
C1A P1 Co1 102.3(2)
C8 P1 Co1 126.72(19)
C1B P1 Co1 105.8(4)
C11 P1 Co1 113.7(2)
B1 O1 C27 108.0(3)
B1 O2 C24 109.2(3)
C4 N2 C20 124.0(3)
C4 N2 C23 123.5(3)
C20 N2 C23 112.4(3)
C22 C21 C20 103.8(3)
C2 N1 C6 116.9(3)
C2 N1 Co1 121.0(3)
C6 N1 Co1 122.0(2)
C6 C5 C4 119.9(3)
N2 C4 C3 122.5(3)
N2 C4 C5 121.4(3)
C3 C4 C5 116.2(3)
C9 C8 C10 110.5(7)
C9 C8 P1 112.2(5)
C10 C8 P1 114.1(5)
C12 C11 C13 113.1(7)
C12 C11 P1 113.3(5)
C13 C11 P1 111.4(5)
C2 C3 C4 120.5(4)
C15 C14 C16 110.8(3)
C15 C14 P2 110.4(3)
C16 C14 P2 114.9(3)
N1 C2 C3 123.0(4)
N1 C2 C1A 113.7(4)
C3 C2 C1A 122.7(4)
N1 C2 C1B 117.3(5)
C3 C2 C1B 114.6(6)
C1A C2 C1B 30.9(6)
N2 C20 C21 103.0(4)
C6 C7 P2 109.6(2)
N1 C6 C5 123.5(3)
N1 C6 C7 115.7(3)
C5 C6 C7 120.8(3)
C19 C17 C18 110.2(4)
C19 C17 P2 111.9(3)
C18 C17 P2 110.2(3)
N2 C23 C22 103.8(4)
C21 C22 C23 104.3(4)
O2 C24 C26 110.9(4)
O2 C24 C25 107.1(4)
C26 C24 C25 109.6(4)
O2 C24 C27 101.5(3)
C26 C24 C27 114.8(4)
C25 C24 C27 112.4(4)
O1 C27 C28 108.7(4)
O1 C27 C29 108.0(4)
C28 C27 C29 109.2(4)
O1 C27 C24 101.0(3)
C28 C27 C24 117.1(4)
C29 C27 C24 112.2(4)
O1 B1 O2 107.8(3)
O1 B1 Co1 124.8(3)
O2 B1 Co1 127.3(3)
C2 C1B P1 103.5(7)
C2 C1A P1 111.2(4)

loop_
_geom_bond_atom_site_label_1
_geom_bond_atom_site_label_2
_geom_bond_distance
Co1 B1 1.922(4)
Co1 N1 2.027(3)
Co1 P1 2.1273(12)
Co1 P2 2.1278(11)
P2 C17 1.848(4)
P2 C7 1.858(4)
P2 C14 1.863(4)
P1 C1A 1.786(7)
P1 C8 1.819(6)
P1 C1B 1.875(13)
P1 C11 1.925(7)
O1 B1 1.402(5)
O1 C27 1.457(5)
O2 B1 1.405(5)
O2 C24 1.436(5)
N2 C4 1.355(5)
N2 C20 1.460(5)
N2 C23 1.461(5)
C21 C22 1.506(7)
C21 C20 1.536(6)
N1 C2 1.353(5)
N1 C6 1.354(5)
C5 C6 1.380(5)
C5 C4 1.414(5)
C4 C3 1.401(6)
C8 C9 1.537(9)
C8 C10 1.538(9)
C28 C27 1.509(6)
C15 C14 1.527(6)
C11 C12 1.392(12)
C11 C13 1.541(10)
C3 C2 1.382(6)
C14 C16 1.538(6)
C2 C1A 1.525(7)
C2 C1B 1.600(13)
C7 C6 1.510(5)
C18 C17 1.533(6)
C17 C19 1.532(6)
C23 C22 1.528(6)
C26 C24 1.510(6)
C25 C24 1.532(6)
C24 C27 1.544(6)
C29 C27 1.529(7)

loop_
_geom_torsion_atom_site_label_1
_geom_torsion_atom_site_label_2
_geom_torsion_atom_site_label_3
_geom_torsion_atom_site_label_4
_geom_torsion
B1 Co1 P2 C17 90.8(2)
N1 Co1 P2 C17 -97.35(18)
P1 Co1 P2 C17 -42.8(2)
B1 Co1 P2 C7 -156.72(18)
N1 Co1 P2 C7 15.08(16)
P1 Co1 P2 C7 69.7(2)
B1 Co1 P2 C14 -41.3(2)
N1 Co1 P2 C14 130.54(18)
P1 Co1 P2 C14 -174.9(2)
B1 Co1 P1 C1A 157.5(4)
N1 Co1 P1 C1A -14.4(4)
P2 Co1 P1 C1A -68.9(4)
B1 Co1 P1 C8 34.8(4)
N1 Co1 P1 C8 -137.0(3)
P2 Co1 P1 C8 168.4(4)
B1 Co1 P1 C1B -175.7(6)
N1 Co1 P1 C1B 12.5(6)
P2 Co1 P1 C1B -42.1(6)
B1 Co1 P1 C11 -91.7(3)
N1 Co1 P1 C11 96.5(3)
P2 Co1 P1 C11 41.9(3)
B1 Co1 N1 C2 -94.1(11)
P1 Co1 N1 C2 2.4(3)
P2 Co1 N1 C2 169.9(4)
B1 Co1 N1 C6 89.3(11)
P1 Co1 N1 C6 -174.2(3)
P2 Co1 N1 C6 -6.8(3)
C20 N2 C4 C3 -4.3(6)
C23 N2 C4 C3 -179.3(4)
C20 N2 C4 C5 175.9(4)
C23 N2 C4 C5 0.8(6)
C6 C5 C4 N2 -178.3(3)
C6 C5 C4 C3 1.8(5)
C1A P1 C8 C9 -75.5(6)
C1B P1 C8 C9 -100.6(7)
C11 P1 C8 C9 176.5(5)
Co1 P1 C8 C9 45.1(6)
C1A P1 C8 C10 51.1(8)
C1B P1 C8 C10 26.0(10)
C11 P1 C8 C10 -57.0(8)
Co1 P1 C8 C10 171.6(6)
C1A P1 C11 C12 178.9(5)
C8 P1 C11 C12 -70.2(6)
C1B P1 C11 C12 171.1(7)
Co1 P1 C11 C12 68.8(6)
C1A P1 C11 C13 50.0(6)
C8 P1 C11 C13 160.9(6)
C1B P1 C11 C13 42.2(7)
Co1 P1 C11 C13 -60.1(6)
N2 C4 C3 C2 178.6(4)
C5 C4 C3 C2 -1.5(6)
C17 P2 C14 C15 174.1(3)
C7 P2 C14 C15 67.6(3)
Co1 P2 C14 C15 -47.5(3)
C17 P2 C14 C16 48.0(3)
C7 P2 C14 C16 -58.5(3)
Co1 P2 C14 C16 -173.7(2)
C6 N1 C2 C3 2.9(7)
Co1 N1 C2 C3 -173.9(4)
C6 N1 C2 C1A -169.4(6)
Co1 N1 C2 C1A 13.7(7)
C6 N1 C2 C1B 156.4(9)
Co1 N1 C2 C1B -20.4(10)
C4 C3 C2 N1 -0.9(8)
C4 C3 C2 C1A 170.8(6)
C4 C3 C2 C1B -155.0(8)
C4 N2 C20 C21 -161.0(4)
C23 N2 C20 C21 14.6(4)
C22 C21 C20 N2 -30.8(4)
C17 P2 C7 C6 100.8(3)
C14 P2 C7 C6 -153.4(3)
Co1 P2 C7 C6 -23.0(3)
C2 N1 C6 C5 -2.6(6)
Co1 N1 C6 C5 174.2(3)
C2 N1 C6 C7 175.3(4)
Co1 N1 C6 C7 -7.9(4)
C4 C5 C6 N1 0.2(5)
C4 C5 C6 C7 -177.6(3)
P2 C7 C6 N1 20.7(4)
P2 C7 C6 C5 -161.3(3)
C7 P2 C17 C19 -55.0(3)
C14 P2 C17 C19 -161.5(3)
Co1 P2 C17 C19 57.1(3)
C7 P2 C17 C18 -178.0(3)
C14 P2 C17 C18 75.5(3)
Co1 P2 C17 C18 -65.9(3)
C4 N2 C23 C22 -177.1(3)
C20 N2 C23 C22 7.3(4)
C20 C21 C22 C23 35.8(4)
N2 C23 C22 C21 -26.8(4)
B1 O2 C24 C26 149.9(4)
B1 O2 C24 C25 -90.5(4)
B1 O2 C24 C27 27.5(4)
B1 O1 C27 C28 153.9(4)
B1 O1 C27 C29 -87.7(4)
B1 O1 C27 C24 30.2(4)
O2 C24 C27 O1 -34.2(4)
C26 C24 C27 O1 -153.9(4)
C25 C24 C27 O1 79.9(4)
O2 C24 C27 C28 -152.0(4)
C26 C24 C27 C28 88.3(5)
C25 C24 C27 C28 -37.9(5)
O2 C24 C27 C29 80.6(4)
C26 C24 C27 C29 -39.1(5)
C25 C24 C27 C29 -165.3(4)
C27 O1 B1 O2 -14.4(4)
C27 O1 B1 Co1 163.5(3)
C24 O2 B1 O1 -9.5(4)
C24 O2 B1 Co1 172.7(3)
N1 Co1 B1 O1 105.3(11)
P1 Co1 B1 O1 9.5(4)
P2 Co1 B1 O1 -159.3(3)
N1 Co1 B1 O2 -77.2(12)
P1 Co1 B1 O2 -173.0(4)
P2 Co1 B1 O2 18.2(4)
N1 C2 C1B P1 27.9(12)
C3 C2 C1B P1 -176.4(6)
C1A C2 C1B P1 -63.3(10)
C1A P1 C1B C2 62.4(9)
C8 P1 C1B C2 128.6(7)
C11 P1 C1B C2 -135.0(9)
Co1 P1 C1B C2 -23.4(10)
N1 C2 C1A P1 -25.8(8)
C3 C2 C1A P1 161.8(5)
C1B C2 C1A P1 78.0(11)
C8 P1 C1A C2 160.2(6)
C1B P1 C1A C2 -75.8(10)
C11 P1 C1A C2 -93.2(6)
Co1 P1 C1A C2 25.1(7)
